data_7243582
loop_
_publ_author_name
'Chen, Yifu'
'Jing, Bo'
'Chang, Zewei'
'Gong, Junbo'

_publ_section_title
;
 Desolvation induced crystal jumping: reversible hydration and dehydration
 of a spironolactone--saccharin cocrystal with water as the jumping-mate
;
_journal_issue 39
_journal_name_full CrystEngComm
_journal_page_first 6838
_journal_page_last 6842
_journal_paper_doi 10.1039/D1CE00830G
_journal_volume 23
_journal_year 2021
_chemical_absolute_configuration ad
_chemical_formula_moiety 'C24 H32 O4 S, C7 H5 N O3 S, H0.5 O0.25'
_chemical_formula_sum 'C31 H37.5 N O7.25 S2'
_chemical_formula_weight 604.24
_space_group_crystal_system monoclinic
_space_group_IT_number 5
_space_group_name_Hall 'C 2y'
_space_group_name_H-M_alt 'C 1 2 1'
_atom_sites_solution_hydrogens mixed
_atom_sites_solution_primary direct
_audit_creation_date 2021-03-09
_audit_creation_method
; 
Olex2 1.2 
(compiled 2018.05.29 svn.r3508 for OlexSys, GUI svn.r5506) 
;
_audit_update_record
;
2021-03-14 deposited with the CCDC.	2021-09-24 downloaded from the CCDC.
;
_cell_angle_alpha 90
_cell_angle_beta 121.1380(10)
_cell_angle_gamma 90
_cell_formula_units_Z 4
_cell_length_a 25.2658(18)
_cell_length_b 6.3976(5)
_cell_length_c 22.0858(16)
_cell_measurement_reflns_used 4011
_cell_measurement_temperature 353(1)
_cell_measurement_theta_max 30.12
_cell_measurement_theta_min 2.61
_cell_volume 3055.6(4)
_computing_cell_refinement 'SAINT v7.68A (Bruker, 2009)'
_computing_data_collection 'Bruker APEX2'
_computing_data_reduction 'SAINT v7.68A (Bruker, 2009)'
_computing_molecular_graphics 'Olex2 (Dolomanov et al., 2009)'
_computing_publication_material 'Olex2 (Dolomanov et al., 2009)'
_computing_structure_refinement 'XL (Sheldrick, 2008)'
_computing_structure_solution 'ShelXS (Sheldrick, 2008)'
_diffrn_ambient_temperature 353(1)
_diffrn_measured_fraction_theta_full 0.995
_diffrn_measured_fraction_theta_max 0.995
_diffrn_measurement_device_type 'Bruker APEX-II CCD'
_diffrn_measurement_method '\f and \w scans'
_diffrn_radiation_monochromator graphite
_diffrn_radiation_type MoK\a
_diffrn_radiation_wavelength 0.71073
_diffrn_reflns_av_R_equivalents 0.0548
_diffrn_reflns_av_unetI/netI 0.0815
_diffrn_reflns_Laue_measured_fraction_full 0.995
_diffrn_reflns_Laue_measured_fraction_max 0.995
_diffrn_reflns_limit_h_max 30
_diffrn_reflns_limit_h_min -29
_diffrn_reflns_limit_k_max 7
_diffrn_reflns_limit_k_min -7
_diffrn_reflns_limit_l_max 26
_diffrn_reflns_limit_l_min -26
_diffrn_reflns_number 10209
_diffrn_reflns_point_group_measured_fraction_full 0.954
_diffrn_reflns_point_group_measured_fraction_max 0.954
_diffrn_reflns_theta_full 24.990
_diffrn_reflns_theta_max 24.990
_diffrn_reflns_theta_min 1.077
_diffrn_standards_number 0
_exptl_absorpt_coefficient_mu 0.222
_exptl_absorpt_correction_T_max 0.7461
_exptl_absorpt_correction_T_min 0.4442
_exptl_absorpt_correction_type multi-scan
_exptl_absorpt_process_details 'SADABS-2008/1 (Bruker,2008)'
_exptl_crystal_colour colourless
_exptl_crystal_colour_primary colourless
_exptl_crystal_density_diffrn 1.313
_exptl_crystal_description block
_exptl_crystal_F_000 1282
_exptl_crystal_size_max 0.8
_exptl_crystal_size_mid 0.2
_exptl_crystal_size_min 0.1
_refine_diff_density_max 0.338
_refine_diff_density_min -0.399
_refine_diff_density_rms 0.072
_refine_ls_abs_structure_details
; 
 Flack x determined using 1332 quotients [(I+)-(I-)]/[(I+)+(I-)] 
 (Parsons, Flack and Wagner, Acta Cryst. B69 (2013) 249-259). 
;
_refine_ls_abs_structure_Flack 0.0(2)
_refine_ls_extinction_method none
_refine_ls_goodness_of_fit_ref 1.058
_refine_ls_hydrogen_treatment mixed
_refine_ls_matrix_type full
_refine_ls_number_parameters 381
_refine_ls_number_reflns 5144
_refine_ls_number_restraints 4
_refine_ls_restrained_S_all 1.058
_refine_ls_R_factor_all 0.1013
_refine_ls_R_factor_gt 0.0858
_refine_ls_shift/su_max 0.000
_refine_ls_shift/su_mean 0.000
_refine_ls_structure_factor_coef Fsqd
_refine_ls_weighting_details 'w=1/[\s^2^(Fo^2^)+(0.1752P)^2^+5.6935P] where P=(Fo^2^+2Fc^2^)/3'
_refine_ls_weighting_scheme calc
_refine_ls_wR_factor_gt 0.2633
_refine_ls_wR_factor_ref 0.2855
_reflns_Friedel_coverage 0.746
_reflns_Friedel_fraction_full 0.904
_reflns_Friedel_fraction_max 0.904
_reflns_number_gt 4038
_reflns_number_total 5144
_reflns_threshold_expression 'I > 2\s(I)'
_cod_data_source_file d1ce00830g6.cif
_cod_data_source_block mo_210304b_0m
_cod_depositor_comments 'Adding full bibliography for 7243578--7243582.cif.'
_cod_original_formula_sum 'C31 H37.50 N O7.25 S2'
_cod_database_code 7243582
_shelx_shelxl_version_number 2014/7
_shelx_space_group_comment
; 
The symmetry employed for this shelxl refinement is uniquely defined 
by the following loop, which should always be used as a source of 
symmetry information in preference to the above space-group names. 
They are only intended as comments. 
;
_shelx_estimated_absorpt_t_max 0.978
_shelx_estimated_absorpt_t_min 0.842
_olex2_refinement_description
; 
1. Fixed Uiso 
 At 1.2 times of: 
  All C(H) groups, All C(H,H) groups, All N(H) groups 
 At 1.5 times of: 
  All C(H,H,H) groups, All O(H) groups 
2. Restrained distances 
 H8A-O8 
 0.85 with sigma of 0.001 
 H8A-O3 
 2.5 with sigma of 0.02 
 H8A_$2-H8A 
 1.35 with sigma of 0.02 
3. Others 
 Fixed Sof: O8(0.25) H8A(0.5) 
4.a Ternary CH refined with riding coordinates: 
 C8(H8), C9(H9), C10(H10), C14(H14) 
4.b Secondary CH2 refined with riding coordinates: 
 C2(H2A,H2B), C3(H3A,H3B), C7(H7A,H7B), C11(H11A,H11B), C12(H12A,H12B), 
 C15(H15A,H15B), C16(H16A,H16B), C18(H18A,H18B), C19(H19A,H19B) 
4.c Aromatic/amide H refined with riding coordinates: 
 C5(H5), N1(H1), C28(H28), C29(H29), C30(H30), C31(H31) 
4.d Idealised Me refined as rotating group: 
 C21(H21A,H21B,H21C), C22(H22A,H22B,H22C), C24(H24A,H24B,H24C) 
;
_olex2_submission_special_instructions 'No special instructions were received'

loop_
_space_group_symop_operation_xyz
'x, y, z'
'-x, y, -z'
'x+1/2, y+1/2, z'
'-x+1/2, y+1/2, -z'

loop_
_atom_site_label
_atom_site_type_symbol
_atom_site_fract_x
_atom_site_fract_y
_atom_site_fract_z
_atom_site_U_iso_or_equiv
_atom_site_adp_type
_atom_site_occupancy
_atom_site_site_symmetry_order
_atom_site_calc_flag
_atom_site_refinement_flags_posn
_atom_site_refinement_flags_adp
_atom_site_refinement_flags_occupancy
_atom_site_disorder_assembly
_atom_site_disorder_group
S1 S 0.69872(13) 0.0249(18) 0.69624(13) 0.0648(8) Uani 1 1 d . . . . .
O1 O 0.9536(4) -0.108(2) 0.7685(5) 0.079(2) Uani 1 1 d . . . . .
O2 O 0.6477(3) 0.471(2) 0.9285(3) 0.0571(16) Uani 1 1 d . . . . .
O3 O 0.6075(4) 0.408(3) 0.9951(5) 0.095(3) Uani 1 1 d D . . . .
O4 O 0.6148(7) 0.187(3) 0.5781(6) 0.196(9) Uani 1 1 d . . . . .
C1 C 0.8586(4) 0.307(2) 0.8239(5) 0.049(2) Uani 1 1 d . . . . .
C2 C 0.9127(5) 0.170(3) 0.8780(5) 0.062(3) Uani 1 1 d . . . . .
H2A H 0.9337 0.2403 0.9234 0.074 Uiso 1 1 calc R . . . .
H2B H 0.8963 0.0392 0.8839 0.074 Uiso 1 1 calc R . . . .
C3 C 0.9591(4) 0.122(3) 0.8562(6) 0.073(3) Uani 1 1 d . . . . .
H3A H 0.9799 0.2497 0.8564 0.088 Uiso 1 1 calc R . . . .
H3B H 0.9901 0.0258 0.8898 0.088 Uiso 1 1 calc R . . . .
C4 C 0.9272(5) 0.027(3) 0.7835(6) 0.063(2) Uani 1 1 d . . . . .
C5 C 0.8676(5) 0.099(3) 0.7352(6) 0.063(3) Uani 1 1 d . . . . .
H5 H 0.8486 0.0475 0.6892 0.076 Uiso 1 1 calc R . . . .
C6 C 0.8356(4) 0.236(2) 0.7499(5) 0.052(2) Uani 1 1 d . . . . .
C7 C 0.7749(5) 0.325(3) 0.6921(5) 0.067(3) Uani 1 1 d . . . . .
H7A H 0.7634 0.2576 0.6477 0.080 Uiso 1 1 calc R . . . .
H7B H 0.7803 0.4732 0.6871 0.080 Uiso 1 1 calc R . . . .
C8 C 0.7228(4) 0.297(2) 0.7073(5) 0.053(2) Uani 1 1 d . . . . .
H8 H 0.6874 0.3807 0.6728 0.063 Uiso 1 1 calc R . . . .
C9 C 0.7430(4) 0.380(2) 0.7819(4) 0.0448(19) Uani 1 1 d . . . . .
H9 H 0.7501 0.5310 0.7821 0.054 Uiso 1 1 calc R . . . .
C10 C 0.8039(4) 0.281(2) 0.8378(4) 0.0405(17) Uani 1 1 d . . . . .
H10 H 0.7958 0.1301 0.8351 0.049 Uiso 1 1 calc R . . . .
C11 C 0.8225(4) 0.346(2) 0.9134(5) 0.051(2) Uani 1 1 d . . . . .
H11A H 0.8587 0.2665 0.9471 0.061 Uiso 1 1 calc R . . . .
H11B H 0.8336 0.4927 0.9201 0.061 Uiso 1 1 calc R . . . .
C12 C 0.7706(4) 0.309(2) 0.9282(4) 0.048(2) Uani 1 1 d . . . . .
H12A H 0.7621 0.1606 0.9260 0.058 Uiso 1 1 calc R . . . .
H12B H 0.7836 0.3575 0.9755 0.058 Uiso 1 1 calc R . . . .
C13 C 0.7118(4) 0.423(2) 0.8749(4) 0.0426(19) Uani 1 1 d . . . . .
C14 C 0.6941(4) 0.349(2) 0.8005(4) 0.0409(17) Uani 1 1 d . . . . .
H14 H 0.6879 0.1980 0.7999 0.049 Uiso 1 1 calc R . . . .
C15 C 0.6294(4) 0.444(3) 0.7516(5) 0.056(2) Uani 1 1 d . . . . .
H15A H 0.6046 0.3552 0.7109 0.068 Uiso 1 1 calc R . . . .
H15B H 0.6323 0.5821 0.7354 0.068 Uiso 1 1 calc R . . . .
C16 C 0.6015(4) 0.455(2) 0.8004(5) 0.061(2) Uani 1 1 d . . . . .
H16A H 0.5916 0.5985 0.8051 0.074 Uiso 1 1 calc R . . . .
H16B H 0.5642 0.3715 0.7810 0.074 Uiso 1 1 calc R . . . .
C17 C 0.6512(4) 0.370(2) 0.8712(5) 0.048(2) Uani 1 1 d . . . . .
C18 C 0.6404(4) 0.142(2) 0.8797(5) 0.049(2) Uani 1 1 d . . . . .
H18A H 0.6789 0.0717 0.9121 0.059 Uiso 1 1 calc R . . . .
H18B H 0.6205 0.0698 0.8345 0.059 Uiso 1 1 calc R . . . .
C19 C 0.5981(4) 0.153(3) 0.9096(5) 0.060(3) Uani 1 1 d . . . . .
H19A H 0.5550 0.1560 0.8720 0.072 Uiso 1 1 calc R . . . .
H19B H 0.6048 0.0352 0.9404 0.072 Uiso 1 1 calc R . . . .
C20 C 0.6158(4) 0.349(3) 0.9495(5) 0.063(3) Uani 1 1 d . . . . .
C21 C 0.8790(5) 0.536(3) 0.8316(7) 0.075(3) Uani 1 1 d . . . . .
H21A H 0.8887 0.5879 0.8770 0.113 Uiso 1 1 calc GR . . . .
H21B H 0.8462 0.6181 0.7950 0.113 Uiso 1 1 calc GR . . . .
H21C H 0.9149 0.5460 0.8274 0.113 Uiso 1 1 calc GR . . . .
C22 C 0.7232(5) 0.660(2) 0.8838(6) 0.061(3) Uani 1 1 d . . . . .
H22A H 0.7338 0.7004 0.9306 0.092 Uiso 1 1 calc GR . . . .
H22B H 0.6864 0.7322 0.8497 0.092 Uiso 1 1 calc GR . . . .
H22C H 0.7565 0.6953 0.8767 0.092 Uiso 1 1 calc GR . . . .
C23 C 0.6308(7) 0.034(4) 0.6125(6) 0.098(5) Uani 1 1 d . . . . .
C24 C 0.5961(8) -0.164(4) 0.5869(8) 0.115(6) Uani 1 1 d . . . . .
H24A H 0.6177 -0.2721 0.6211 0.172 Uiso 1 1 calc GR . . . .
H24B H 0.5922 -0.2015 0.5427 0.172 Uiso 1 1 calc GR . . . .
H24C H 0.5557 -0.1463 0.5803 0.172 Uiso 1 1 calc GR . . . .
S2 S 0.97867(10) -0.5456(18) 0.68446(13) 0.0591(7) Uani 1 1 d . . . . .
O5 O 1.0187(4) -0.445(2) 0.6681(6) 0.100(3) Uani 1 1 d . . . . .
O6 O 1.0044(4) -0.624(2) 0.7535(4) 0.084(3) Uani 1 1 d . . . . .
O7 O 0.8154(4) -0.373(3) 0.5939(6) 0.110(4) Uani 1 1 d . . . . .
N1 N 0.9186(4) -0.394(2) 0.6643(5) 0.068(2) Uani 1 1 d . . . . .
H1 H 0.9222 -0.2771 0.6854 0.081 Uiso 1 1 calc R . . . .
C25 C 0.8632(4) -0.467(3) 0.6120(6) 0.073(3) Uani 1 1 d . . . . .
C26 C 0.8728(5) -0.665(3) 0.5843(5) 0.066(3) Uani 1 1 d . . . . .
C27 C 0.9327(4) -0.729(2) 0.6196(5) 0.056(2) Uani 1 1 d . . . . .
C28 C 0.9503(6) -0.909(3) 0.6027(6) 0.075(3) Uani 1 1 d . . . . .
H28 H 0.9916 -0.9491 0.6278 0.090 Uiso 1 1 calc R . . . .
C29 C 0.9085(8) -1.028(3) 0.5502(7) 0.093(4) Uani 1 1 d . . . . .
H29 H 0.9202 -1.1519 0.5382 0.112 Uiso 1 1 calc R . . . .
C30 C 0.8462(8) -0.964(4) 0.5134(7) 0.103(5) Uani 1 1 d . . . . .
H30 H 0.8170 -1.0493 0.4775 0.123 Uiso 1 1 calc R . . . .
C31 C 0.8269(6) -0.782(4) 0.5281(7) 0.098(5) Uani 1 1 d . . . . .
H31 H 0.7858 -0.7389 0.5025 0.118 Uiso 1 1 calc R . . . .
O8 O 0.5000 0.191(5) 1.0000 0.162(16) Uani 0.5 2 d DS T P . .
H8A H 0.5066(16) 0.271(5) 0.9740(14) 0.243 Uiso 0.5 1 d DR . . . .

loop_
_atom_site_aniso_label
_atom_site_aniso_U_11
_atom_site_aniso_U_22
_atom_site_aniso_U_33
_atom_site_aniso_U_23
_atom_site_aniso_U_13
_atom_site_aniso_U_12
S1 0.0687(16) 0.0658(17) 0.0526(13) -0.0054(11) 0.0262(12) 0.0061(13)
O1 0.066(4) 0.073(5) 0.118(6) -0.024(5) 0.062(5) -0.003(4)
O2 0.058(3) 0.050(4) 0.073(4) -0.020(3) 0.042(3) -0.001(3)
O3 0.097(6) 0.125(8) 0.093(6) -0.034(5) 0.072(5) -0.016(6)
O4 0.175(13) 0.179(14) 0.087(8) 0.070(9) -0.038(8) -0.072(12)
C1 0.047(5) 0.051(5) 0.057(5) -0.002(4) 0.032(4) -0.001(4)
C2 0.053(5) 0.075(7) 0.065(6) 0.000(5) 0.037(5) 0.014(5)
C3 0.041(5) 0.095(9) 0.087(7) -0.008(7) 0.034(5) 0.013(5)
C4 0.058(5) 0.063(6) 0.086(7) 0.000(6) 0.050(5) 0.005(5)
C5 0.067(6) 0.074(7) 0.065(6) -0.008(5) 0.045(5) -0.009(5)
C6 0.055(5) 0.058(6) 0.054(5) 0.005(4) 0.037(4) 0.004(4)
C7 0.065(6) 0.086(8) 0.059(6) 0.020(5) 0.039(5) 0.011(6)
C8 0.051(5) 0.056(6) 0.056(5) 0.014(4) 0.031(4) 0.013(4)
C9 0.048(4) 0.039(4) 0.048(4) 0.007(4) 0.025(4) 0.008(4)
C10 0.043(4) 0.035(4) 0.048(4) 0.001(3) 0.026(4) 0.005(3)
C11 0.040(4) 0.059(6) 0.054(5) -0.003(4) 0.024(4) 0.008(4)
C12 0.039(4) 0.061(6) 0.042(4) -0.004(4) 0.019(4) 0.012(4)
C13 0.043(4) 0.036(5) 0.049(4) -0.004(3) 0.024(4) 0.009(3)
C14 0.038(4) 0.036(4) 0.046(4) 0.002(3) 0.020(3) 0.010(3)
C15 0.044(4) 0.063(6) 0.056(5) 0.013(5) 0.022(4) 0.017(4)
C16 0.051(5) 0.055(5) 0.083(6) 0.013(5) 0.038(5) 0.026(5)
C17 0.048(5) 0.043(5) 0.057(5) -0.007(4) 0.031(4) 0.010(4)
C18 0.043(4) 0.045(5) 0.058(5) -0.003(4) 0.025(4) 0.003(4)
C19 0.045(5) 0.075(7) 0.059(5) -0.004(5) 0.027(4) -0.009(5)
C20 0.050(5) 0.078(7) 0.067(6) -0.007(5) 0.033(5) 0.007(5)
C21 0.071(7) 0.059(6) 0.110(9) -0.002(7) 0.057(7) -0.007(6)
C22 0.064(6) 0.040(5) 0.090(7) -0.011(5) 0.047(6) 0.003(4)
C23 0.097(9) 0.127(13) 0.058(6) 0.007(8) 0.031(6) -0.034(10)
C24 0.109(12) 0.159(17) 0.079(9) -0.029(10) 0.050(9) -0.054(12)
S2 0.0390(11) 0.0552(14) 0.0687(15) -0.0110(11) 0.0177(10) 0.0001(10)
O5 0.067(5) 0.102(7) 0.140(8) -0.039(6) 0.059(5) -0.035(5)
O6 0.068(5) 0.082(6) 0.060(4) -0.010(4) 0.002(4) 0.020(4)
O7 0.046(4) 0.155(10) 0.118(7) 0.044(7) 0.036(4) 0.034(5)
N1 0.048(4) 0.062(5) 0.082(6) 0.001(4) 0.026(4) 0.011(4)
C25 0.043(5) 0.095(9) 0.077(7) 0.020(7) 0.028(5) 0.009(5)
C26 0.052(5) 0.087(8) 0.051(5) 0.000(5) 0.021(4) -0.021(5)
C27 0.051(5) 0.060(6) 0.050(5) -0.002(4) 0.022(4) -0.013(5)
C28 0.078(7) 0.080(9) 0.057(6) -0.008(5) 0.029(5) 0.005(6)
C29 0.126(12) 0.070(8) 0.073(7) -0.011(7) 0.043(8) -0.014(9)
C30 0.117(12) 0.103(12) 0.071(8) -0.027(8) 0.036(8) -0.045(11)
C31 0.060(7) 0.141(16) 0.073(8) 0.006(9) 0.020(6) -0.039(8)
O8 0.19(4) 0.14(3) 0.14(3) 0.000 0.08(3) 0.000

loop_
_atom_type_symbol
_atom_type_description
_atom_type_scat_dispersion_real
_atom_type_scat_dispersion_imag
_atom_type_scat_source
C C 0.0033 0.0016 'International Tables Vol C Tables 4.2.6.8 and 6.1.1.4'
H H 0.0000 0.0000 'International Tables Vol C Tables 4.2.6.8 and 6.1.1.4'
N N 0.0061 0.0033 'International Tables Vol C Tables 4.2.6.8 and 6.1.1.4'
O O 0.0106 0.0060 'International Tables Vol C Tables 4.2.6.8 and 6.1.1.4'
S S 0.1246 0.1234 'International Tables Vol C Tables 4.2.6.8 and 6.1.1.4'

loop_
_geom_angle_atom_site_label_1
_geom_angle_atom_site_label_2
_geom_angle_atom_site_label_3
_geom_angle
_geom_angle_site_symmetry_1
_geom_angle_site_symmetry_3
_geom_angle_publ_flag
C23 S1 C8 100.8(7) . . ?
C20 O2 C17 110.6(7) . . ?
C2 C1 C10 107.7(7) . . ?
C6 C1 C2 111.0(8) . . ?
C6 C1 C10 107.2(7) . . ?
C6 C1 C21 109.4(9) . . ?
C21 C1 C2 110.3(9) . . ?
C21 C1 C10 111.3(8) . . ?
C1 C2 H2A 109.0 . . ?
C1 C2 H2B 109.0 . . ?
H2A C2 H2B 107.8 . . ?
C3 C2 C1 113.1(9) . . ?
C3 C2 H2A 109.0 . . ?
C3 C2 H2B 109.0 . . ?
C2 C3 H3A 109.6 . . ?
C2 C3 H3B 109.6 . . ?
H3A C3 H3B 108.1 . . ?
C4 C3 C2 110.3(8) . . ?
C4 C3 H3A 109.6 . . ?
C4 C3 H3B 109.6 . . ?
O1 C4 C3 120.3(10) . . ?
O1 C4 C5 122.8(10) . . ?
C5 C4 C3 116.9(9) . . ?
C4 C5 H5 117.4 . . ?
C6 C5 C4 125.2(10) . . ?
C6 C5 H5 117.4 . . ?
C1 C6 C7 117.2(8) . . ?
C5 C6 C1 121.5(9) . . ?
C5 C6 C7 121.3(9) . . ?
C6 C7 H7A 109.1 . . ?
C6 C7 H7B 109.1 . . ?
C6 C7 C8 112.5(8) . . ?
H7A C7 H7B 107.8 . . ?
C8 C7 H7A 109.1 . . ?
C8 C7 H7B 109.1 . . ?
S1 C8 H8 108.0 . . ?
C7 C8 S1 110.4(8) . . ?
C7 C8 H8 108.0 . . ?
C7 C8 C9 110.3(8) . . ?
C9 C8 S1 112.0(6) . . ?
C9 C8 H8 108.0 . . ?
C8 C9 H9 107.6 . . ?
C10 C9 C8 111.0(7) . . ?
C10 C9 H9 107.6 . . ?
C14 C9 C8 112.4(7) . . ?
C14 C9 H9 107.6 . . ?
C14 C9 C10 110.5(7) . . ?
C1 C10 H10 105.7 . . ?
C9 C10 C1 114.5(7) . . ?
C9 C10 H10 105.7 . . ?
C9 C10 C11 112.4(7) . . ?
C11 C10 C1 112.0(7) . . ?
C11 C10 H10 105.7 . . ?
C10 C11 H11A 109.2 . . ?
C10 C11 H11B 109.2 . . ?
H11A C11 H11B 107.9 . . ?
C12 C11 C10 112.0(7) . . ?
C12 C11 H11A 109.2 . . ?
C12 C11 H11B 109.2 . . ?
C11 C12 H12A 109.4 . . ?
C11 C12 H12B 109.4 . . ?
H12A C12 H12B 108.0 . . ?
C13 C12 C11 111.4(8) . . ?
C13 C12 H12A 109.4 . . ?
C13 C12 H12B 109.4 . . ?
C12 C13 C14 107.9(6) . . ?
C12 C13 C17 118.9(8) . . ?
C12 C13 C22 109.4(8) . . ?
C17 C13 C14 98.2(6) . . ?
C17 C13 C22 110.1(7) . . ?
C22 C13 C14 111.9(8) . . ?
C9 C14 C13 115.1(7) . . ?
C9 C14 H14 106.0 . . ?
C9 C14 C15 118.8(7) . . ?
C13 C14 H14 106.0 . . ?
C13 C14 C15 104.1(7) . . ?
C15 C14 H14 106.0 . . ?
C14 C15 H15A 111.1 . . ?
C14 C15 H15B 111.1 . . ?
C14 C15 C16 103.2(7) . . ?
H15A C15 H15B 109.1 . . ?
C16 C15 H15A 111.1 . . ?
C16 C15 H15B 111.1 . . ?
C15 C16 H16A 110.6 . . ?
C15 C16 H16B 110.6 . . ?
H16A C16 H16B 108.8 . . ?
C17 C16 C15 105.6(7) . . ?
C17 C16 H16A 110.6 . . ?
C17 C16 H16B 110.6 . . ?
O2 C17 C13 111.1(7) . . ?
O2 C17 C16 110.2(7) . . ?
O2 C17 C18 103.0(7) . . ?
C16 C17 C13 104.2(7) . . ?
C18 C17 C13 116.7(7) . . ?
C18 C17 C16 111.7(8) . . ?
C17 C18 H18A 111.2 . . ?
C17 C18 H18B 111.2 . . ?
C17 C18 C19 102.7(8) . . ?
H18A C18 H18B 109.1 . . ?
C19 C18 H18A 111.2 . . ?
C19 C18 H18B 111.2 . . ?
C18 C19 H19A 111.0 . . ?
C18 C19 H19B 111.0 . . ?
H19A C19 H19B 109.0 . . ?
C20 C19 C18 103.7(8) . . ?
C20 C19 H19A 111.0 . . ?
C20 C19 H19B 111.0 . . ?
O2 C20 C19 109.6(8) . . ?
O3 C20 O2 120.3(11) . . ?
O3 C20 C19 130.1(11) . . ?
C1 C21 H21A 109.5 . . ?
C1 C21 H21B 109.5 . . ?
C1 C21 H21C 109.5 . . ?
H21A C21 H21B 109.5 . . ?
H21A C21 H21C 109.5 . . ?
H21B C21 H21C 109.5 . . ?
C13 C22 H22A 109.5 . . ?
C13 C22 H22B 109.5 . . ?
C13 C22 H22C 109.5 . . ?
H22A C22 H22B 109.5 . . ?
H22A C22 H22C 109.5 . . ?
H22B C22 H22C 109.5 . . ?
O4 C23 S1 122.0(13) . . ?
O4 C23 C24 121.9(14) . . ?
C24 C23 S1 116.1(13) . . ?
C23 C24 H24A 109.5 . . ?
C23 C24 H24B 109.5 . . ?
C23 C24 H24C 109.5 . . ?
H24A C24 H24B 109.5 . . ?
H24A C24 H24C 109.5 . . ?
H24B C24 H24C 109.5 . . ?
O5 S2 O6 117.1(6) . . ?
O5 S2 N1 110.3(6) . . ?
O5 S2 C27 111.1(5) . . ?
O6 S2 N1 110.3(5) . . ?
O6 S2 C27 112.9(5) . . ?
N1 S2 C27 92.5(5) . . ?
S2 N1 H1 122.5 . . ?
C25 N1 S2 115.1(8) . . ?
C25 N1 H1 122.5 . . ?
O7 C25 N1 121.3(14) . . ?
O7 C25 C26 129.4(12) . . ?
N1 C25 C26 109.3(9) . . ?
C27 C26 C25 113.1(9) . . ?
C27 C26 C31 120.9(14) . . ?
C31 C26 C25 126.0(13) . . ?
C26 C27 S2 109.9(9) . . ?
C28 C27 S2 128.4(8) . . ?
C28 C27 C26 121.7(10) . . ?
C27 C28 H28 119.9 . . ?
C29 C28 C27 120.2(13) . . ?
C29 C28 H28 119.9 . . ?
C28 C29 H29 120.6 . . ?
C28 C29 C30 118.7(15) . . ?
C30 C29 H29 120.6 . . ?
C29 C30 H30 118.6 . . ?
C31 C30 C29 122.8(13) . . ?
C31 C30 H30 118.6 . . ?
C26 C31 H31 122.1 . . ?
C30 C31 C26 115.7(14) . . ?
C30 C31 H31 122.1 . . ?
H8A O8 H8A 0(3) . . ?

loop_
_geom_bond_atom_site_label_1
_geom_bond_atom_site_label_2
_geom_bond_distance
_geom_bond_site_symmetry_2
_geom_bond_publ_flag
S1 C8 1.821(11) . ?
S1 C23 1.757(13) . ?
O1 C4 1.237(13) . ?
O2 C17 1.464(10) . ?
O2 C20 1.362(13) . ?
O3 C20 1.191(12) . ?
O4 C23 1.18(2) . ?
C1 C2 1.545(14) . ?
C1 C6 1.497(13) . ?
C1 C10 1.572(11) . ?
C1 C21 1.532(17) . ?
C2 H2A 0.9700 . ?
C2 H2B 0.9700 . ?
C2 C3 1.510(13) . ?
C3 H3A 0.9700 . ?
C3 H3B 0.9700 . ?
C3 C4 1.503(16) . ?
C4 C5 1.400(15) . ?
C5 H5 0.9300 . ?
C5 C6 1.340(14) . ?
C6 C7 1.510(14) . ?
C7 H7A 0.9700 . ?
C7 H7B 0.9700 . ?
C7 C8 1.529(13) . ?
C8 H8 0.9800 . ?
C8 C9 1.545(13) . ?
C9 H9 0.9800 . ?
C9 C10 1.527(11) . ?
C9 C14 1.504(11) . ?
C10 H10 0.9800 . ?
C10 C11 1.539(11) . ?
C11 H11A 0.9700 . ?
C11 H11B 0.9700 . ?
C11 C12 1.526(12) . ?
C12 H12A 0.9700 . ?
C12 H12B 0.9700 . ?
C12 C13 1.522(11) . ?
C13 C14 1.539(11) . ?
C13 C17 1.530(12) . ?
C13 C22 1.534(13) . ?
C14 H14 0.9800 . ?
C14 C15 1.542(11) . ?
C15 H15A 0.9700 . ?
C15 H15B 0.9700 . ?
C15 C16 1.562(13) . ?
C16 H16A 0.9700 . ?
C16 H16B 0.9700 . ?
C16 C17 1.513(13) . ?
C17 C18 1.512(14) . ?
C18 H18A 0.9700 . ?
C18 H18B 0.9700 . ?
C18 C19 1.522(13) . ?
C19 H19A 0.9700 . ?
C19 H19B 0.9700 . ?
C19 C20 1.464(17) . ?
C21 H21A 0.9600 . ?
C21 H21B 0.9600 . ?
C21 H21C 0.9600 . ?
C22 H22A 0.9600 . ?
C22 H22B 0.9600 . ?
C22 H22C 0.9600 . ?
C23 C24 1.47(2) . ?
C24 H24A 0.9600 . ?
C24 H24B 0.9600 . ?
C24 H24C 0.9600 . ?
S2 O5 1.394(9) . ?
S2 O6 1.405(9) . ?
S2 N1 1.658(8) . ?
S2 C27 1.747(10) . ?
O7 C25 1.217(14) . ?
N1 H1 0.8600 . ?
N1 C25 1.356(14) . ?
C25 C26 1.477(19) . ?
C26 C27 1.357(15) . ?
C26 C31 1.401(18) . ?
C27 C28 1.355(17) . ?
C28 H28 0.9300 . ?
C28 C29 1.334(18) . ?
C29 H29 0.9300 . ?
C29 C30 1.41(2) . ?
C30 H30 0.9300 . ?
C30 C31 1.36(3) . ?
C31 H31 0.9300 . ?
O8 H8A 0.8500(15) . ?
O8 H8A 0.8500(15) . ?

loop_
_geom_hbond_atom_site_label_D
_geom_hbond_atom_site_label_H
_geom_hbond_atom_site_label_A
_geom_hbond_distance_DH
_geom_hbond_distance_HA
_geom_hbond_distance_DA
_geom_hbond_angle_DHA
_geom_hbond_site_symmetry_A
N1 H1 O1 0.86 1.91 2.703(13) 152.4 .
C29 H29 O4 0.93 2.47 3.159(18) 131.1 4_636

loop_
_geom_torsion_atom_site_label_1
_geom_torsion_atom_site_label_2
_geom_torsion_atom_site_label_3
_geom_torsion_atom_site_label_4
_geom_torsion
_geom_torsion_site_symmetry_1
_geom_torsion_site_symmetry_2
_geom_torsion_site_symmetry_3
_geom_torsion_site_symmetry_4
_geom_torsion_publ_flag
S1 C8 C9 C10 69.8(8) . . . . ?
S1 C8 C9 C14 -54.5(9) . . . . ?
O1 C4 C5 C6 175.9(11) . . . . ?
O2 C17 C18 C19 30.9(8) . . . . ?
C1 C2 C3 C4 -54.4(14) . . . . ?
C1 C6 C7 C8 -53.7(14) . . . . ?
C1 C10 C11 C12 -177.0(8) . . . . ?
C2 C1 C6 C5 -12.6(13) . . . . ?
C2 C1 C6 C7 168.0(9) . . . . ?
C2 C1 C10 C9 -171.2(8) . . . . ?
C2 C1 C10 C11 59.3(10) . . . . ?
C2 C3 C4 O1 -145.3(11) . . . . ?
C2 C3 C4 C5 34.8(15) . . . . ?
C3 C4 C5 C6 -4.2(16) . . . . ?
C4 C5 C6 C1 -7.5(16) . . . . ?
C4 C5 C6 C7 171.9(10) . . . . ?
C5 C6 C7 C8 126.9(11) . . . . ?
C6 C1 C2 C3 43.5(13) . . . . ?
C6 C1 C10 C9 -51.7(10) . . . . ?
C6 C1 C10 C11 178.8(8) . . . . ?
C6 C7 C8 S1 -72.4(11) . . . . ?
C6 C7 C8 C9 52.0(13) . . . . ?
C7 C8 C9 C10 -53.6(10) . . . . ?
C7 C8 C9 C14 -178.0(8) . . . . ?
C8 S1 C23 O4 5(2) . . . . ?
C8 S1 C23 C24 -177.2(12) . . . . ?
C8 C9 C10 C1 55.5(10) . . . . ?
C8 C9 C10 C11 -175.2(8) . . . . ?
C8 C9 C14 C13 178.5(7) . . . . ?
C8 C9 C14 C15 -57.1(11) . . . . ?
C9 C10 C11 C12 52.4(10) . . . . ?
C9 C14 C15 C16 -159.3(8) . . . . ?
C10 C1 C2 C3 160.5(9) . . . . ?
C10 C1 C6 C5 -129.9(10) . . . . ?
C10 C1 C6 C7 50.7(11) . . . . ?
C10 C9 C14 C13 53.9(9) . . . . ?
C10 C9 C14 C15 178.3(8) . . . . ?
C10 C11 C12 C13 -56.6(10) . . . . ?
C11 C12 C13 C14 56.8(10) . . . . ?
C11 C12 C13 C17 167.2(8) . . . . ?
C11 C12 C13 C22 -65.1(10) . . . . ?
C12 C13 C14 C9 -57.2(10) . . . . ?
C12 C13 C14 C15 171.1(8) . . . . ?
C12 C13 C17 O2 78.8(9) . . . . ?
C12 C13 C17 C16 -162.5(8) . . . . ?
C12 C13 C17 C18 -38.8(11) . . . . ?
C13 C14 C15 C16 -29.8(10) . . . . ?
C13 C17 C18 C19 152.9(7) . . . . ?
C14 C9 C10 C1 -179.1(7) . . . . ?
C14 C9 C10 C11 -49.8(10) . . . . ?
C14 C13 C17 O2 -165.5(7) . . . . ?
C14 C13 C17 C16 -46.8(8) . . . . ?
C14 C13 C17 C18 76.9(9) . . . . ?
C14 C15 C16 C17 0.3(11) . . . . ?
C15 C16 C17 O2 148.7(8) . . . . ?
C15 C16 C17 C13 29.4(10) . . . . ?
C15 C16 C17 C18 -97.4(9) . . . . ?
C16 C17 C18 C19 -87.4(8) . . . . ?
C17 O2 C20 O3 -179.0(10) . . . . ?
C17 O2 C20 C19 2.5(11) . . . . ?
C17 C13 C14 C9 178.8(7) . . . . ?
C17 C13 C14 C15 47.1(8) . . . . ?
C17 C18 C19 C20 -29.8(10) . . . . ?
C18 C19 C20 O2 17.6(11) . . . . ?
C18 C19 C20 O3 -160.6(12) . . . . ?
C20 O2 C17 C13 -147.3(8) . . . . ?
C20 O2 C17 C16 97.7(9) . . . . ?
C20 O2 C17 C18 -21.6(9) . . . . ?
C21 C1 C2 C3 -77.9(12) . . . . ?
C21 C1 C6 C5 109.3(11) . . . . ?
C21 C1 C6 C7 -70.1(11) . . . . ?
C21 C1 C10 C9 67.9(10) . . . . ?
C21 C1 C10 C11 -61.6(11) . . . . ?
C22 C13 C14 C9 63.2(9) . . . . ?
C22 C13 C14 C15 -68.6(9) . . . . ?
C22 C13 C17 O2 -48.5(10) . . . . ?
C22 C13 C17 C16 70.2(10) . . . . ?
C22 C13 C17 C18 -166.1(8) . . . . ?
C23 S1 C8 C7 -101.5(8) . . . . ?
C23 S1 C8 C9 135.1(8) . . . . ?
S2 N1 C25 O7 177.8(10) . . . . ?
S2 N1 C25 C26 -2.7(12) . . . . ?
S2 C27 C28 C29 -178.7(10) . . . . ?
O5 S2 N1 C25 114.9(9) . . . . ?
O5 S2 C27 C26 -112.2(9) . . . . ?
O5 S2 C27 C28 66.7(12) . . . . ?
O6 S2 N1 C25 -114.2(9) . . . . ?
O6 S2 C27 C26 113.9(8) . . . . ?
O6 S2 C27 C28 -67.2(12) . . . . ?
O7 C25 C26 C27 -177.3(12) . . . . ?
O7 C25 C26 C31 2(2) . . . . ?
N1 S2 C27 C26 0.7(8) . . . . ?
N1 S2 C27 C28 179.6(11) . . . . ?
N1 C25 C26 C27 3.3(13) . . . . ?
N1 C25 C26 C31 -177.2(11) . . . . ?
C25 C26 C27 S2 -2.3(11) . . . . ?
C25 C26 C27 C28 178.7(10) . . . . ?
C25 C26 C31 C30 -177.6(12) . . . . ?
C26 C27 C28 C29 0.1(18) . . . . ?
C27 S2 N1 C25 1.3(9) . . . . ?
C27 C26 C31 C30 1.9(18) . . . . ?
C27 C28 C29 C30 0(2) . . . . ?
C28 C29 C30 C31 1(2) . . . . ?
C29 C30 C31 C26 -2(2) . . . . ?
C31 C26 C27 S2 178.1(9) . . . . ?
C31 C26 C27 C28 -0.9(17) . . . . ?
